data_7008354
loop_
_publ_author_name
'Vitanova, Daniela V.'
'Hampel, Frank'
'Hultzsch, Kai C.'

_publ_section_title
;
 Synthesis and structural characterisation of novel linked
 bis(beta-diketiminato) rare earth metal complexes.
;
_journal_issue 9
_journal_name_full 'Dalton transactions (Cambridge, England : 2003)'
_journal_page_first 1565
_journal_page_last 1566
_journal_paper_doi 10.1039/b501930c
_journal_year 2005
_chemical_formula_sum 'C46 H76 La N5 Si2'
_chemical_formula_weight 894.21
_chemical_name_systematic
;
?
;
_space_group_IT_number 2
_symmetry_cell_setting triclinic
_symmetry_space_group_name_Hall '-P 1'
_symmetry_space_group_name_H-M 'P -1'
_atom_sites_solution_hydrogens geom
_atom_sites_solution_primary direct
_atom_sites_solution_secondary difmap
_audit_creation_method SHELXL-97
_cell_angle_alpha 89.6180(10)
_cell_angle_beta 79.3290(10)
_cell_angle_gamma 69.5950(10)
_cell_formula_units_Z 2
_cell_length_a 11.60190(10)
_cell_length_b 12.31560(10)
_cell_length_c 18.3663(2)
_cell_measurement_reflns_used 10971
_cell_measurement_temperature 173(2)
_cell_volume 2412.28(4)
_computing_cell_refinement DENZO-SMN
_computing_data_collection 'Nonius Collect'
_computing_data_reduction DENZO-SMN
_computing_molecular_graphics 'SHELXTL NT'
_computing_publication_material 'SHELXTL NT'
_computing_structure_refinement 'SHELXL-97 (Sheldrick, 1997)'
_computing_structure_solution 'SHELXS-97 (Sheldrick, 1990)'
_diffrn_ambient_temperature 173(2)
_diffrn_detector_area_resol_mean 9
_diffrn_measured_fraction_theta_full 0.999
_diffrn_measured_fraction_theta_max 0.999
_diffrn_measurement_device_type 'Nonius KappaCCD'
_diffrn_radiation_monochromator graphite
_diffrn_radiation_source 'fine-focus srotating anode'
_diffrn_radiation_type MoK\a
_diffrn_radiation_wavelength 0.71073
_diffrn_reflns_av_R_equivalents 0.0159
_diffrn_reflns_av_sigmaI/netI 0.0235
_diffrn_reflns_limit_h_max 14
_diffrn_reflns_limit_h_min -15
_diffrn_reflns_limit_k_max 16
_diffrn_reflns_limit_k_min -15
_diffrn_reflns_limit_l_max 23
_diffrn_reflns_limit_l_min -23
_diffrn_reflns_number 21572
_diffrn_reflns_theta_full 27.51
_diffrn_reflns_theta_max 27.51
_diffrn_reflns_theta_min 2.02
_exptl_absorpt_coefficient_mu 0.970
_exptl_absorpt_correction_T_max 0.8297
_exptl_absorpt_correction_T_min 0.8297
_exptl_absorpt_correction_type 'empirical (Scalepack)'
_exptl_crystal_colour colorless
_exptl_crystal_density_diffrn 1.231
_exptl_crystal_density_method 'not measured'
_exptl_crystal_description cube
_exptl_crystal_F_000 944
_exptl_crystal_size_max 0.20
_exptl_crystal_size_mid 0.20
_exptl_crystal_size_min 0.20
_refine_diff_density_max 0.504
_refine_diff_density_min -0.661
_refine_diff_density_rms 0.078
_refine_ls_extinction_method none
_refine_ls_goodness_of_fit_ref 1.034
_refine_ls_hydrogen_treatment 'riding model'
_refine_ls_matrix_type full
_refine_ls_number_parameters 487
_refine_ls_number_reflns 11064
_refine_ls_number_restraints 0
_refine_ls_restrained_S_all 1.034
_refine_ls_R_factor_all 0.0273
_refine_ls_R_factor_gt 0.0243
_refine_ls_shift/su_max 0.005
_refine_ls_shift/su_mean 0.000
_refine_ls_structure_factor_coef Fsqd
_refine_ls_weighting_details 'calc w=1/[\s^2^(Fo^2^)+(0.0388P)^2^+0.9827P] where P=(Fo^2^+2Fc^2^)/3'
_refine_ls_weighting_scheme calc
_refine_ls_wR_factor_gt 0.0654
_refine_ls_wR_factor_ref 0.0669
_reflns_number_gt 10283
_reflns_number_total 11064
_reflns_threshold_expression >2sigma(I)
_cod_data_source_file b501930c.txt
_cod_data_source_block dv06
_cod_depositor_comments
;
The following automatic conversions were performed:
'_symmetry_cell_setting' value 'Triclinic' changed to 'triclinic'
according to '/home/saulius/struct/CIF-dictionaries/cif_core.dic'
dictionary named 'cif_core.dic' version 2.4.1 from 2010-06-29.

Automatic conversion script
Id: cif_fix_enum 1527 2010-12-29 10:47:43Z saulius 
;
_cod_original_sg_symbol_H-M P-1
_cod_database_code 7008354

loop_
_symmetry_equiv_pos_as_xyz
'x, y, z'
'-x, -y, -z'

loop_
_atom_site_label
_atom_site_type_symbol
_atom_site_fract_x
_atom_site_fract_y
_atom_site_fract_z
_atom_site_U_iso_or_equiv
_atom_site_adp_type
_atom_site_occupancy
_atom_site_symmetry_multiplicity
_atom_site_calc_flag
_atom_site_refinement_flags
_atom_site_disorder_assembly
_atom_site_disorder_group
La1 La -0.127421(8) 0.756656(8) 0.245803(5) 0.02190(4) Uani 1 1 d . . .
Si1 Si -0.01990(5) 0.45027(4) 0.20401(3) 0.02943(11) Uani 1 1 d . . .
N1 N -0.31440(14) 0.91090(13) 0.32002(8) 0.0262(3) Uani 1 1 d . . .
C1 C -0.1010(3) 0.3430(2) 0.19845(15) 0.0526(6) Uani 1 1 d . . .
H1A H -0.1026 0.3023 0.2444 0.079 Uiso 1 1 calc R . .
H1B H -0.0555 0.2867 0.1562 0.079 Uiso 1 1 calc R . .
H1C H -0.1870 0.3843 0.1918 0.079 Uiso 1 1 calc R . .
Si2 Si -0.13782(6) 0.51675(5) 0.36266(3) 0.03620(12) Uani 1 1 d . . .
N2 N -0.30118(14) 0.79094(13) 0.18139(8) 0.0268(3) Uani 1 1 d . . .
C2 C 0.1484(2) 0.36245(19) 0.20489(13) 0.0432(5) Uani 1 1 d . . .
H2A H 0.1949 0.4147 0.2077 0.065 Uiso 1 1 calc R . .
H2B H 0.1851 0.3118 0.1593 0.065 Uiso 1 1 calc R . .
H2C H 0.1530 0.3150 0.2481 0.065 Uiso 1 1 calc R . .
N3 N -0.11374(14) 0.85696(13) 0.12704(8) 0.0272(3) Uani 1 1 d . . .
C3 C -0.0228(2) 0.52210(19) 0.11349(12) 0.0395(5) Uani 1 1 d . . .
H3A H 0.0186 0.5793 0.1127 0.059 Uiso 1 1 calc R . .
H3B H -0.1100 0.5612 0.1081 0.059 Uiso 1 1 calc R . .
H3C H 0.0213 0.4634 0.0724 0.059 Uiso 1 1 calc R . .
N4 N 0.10527(14) 0.73767(13) 0.20391(8) 0.0268(3) Uani 1 1 d . . .
C4 C -0.2873(3) 0.4843(3) 0.37819(18) 0.0653(8) Uani 1 1 d . . .
H4A H -0.3547 0.5504 0.3647 0.098 Uiso 1 1 calc R . .
H4B H -0.3102 0.4705 0.4306 0.098 Uiso 1 1 calc R . .
H4C H -0.2749 0.4150 0.3473 0.098 Uiso 1 1 calc R . .
C5 C -0.1633(3) 0.6394(2) 0.43142(13) 0.0535(6) Uani 1 1 d . . .
H5A H -0.0872 0.6590 0.4253 0.080 Uiso 1 1 calc R . .
H5B H -0.1824 0.6158 0.4819 0.080 Uiso 1 1 calc R . .
H5C H -0.2335 0.7075 0.4228 0.080 Uiso 1 1 calc R . .
C6 C -0.0241(3) 0.3798(2) 0.39218(14) 0.0512(6) Uani 1 1 d . . .
H6A H 0.0587 0.3867 0.3868 0.077 Uiso 1 1 calc R . .
H6B H -0.0180 0.3131 0.3609 0.077 Uiso 1 1 calc R . .
H6C H -0.0541 0.3687 0.4442 0.077 Uiso 1 1 calc R . .
N10 N -0.08957(14) 0.55401(13) 0.27543(9) 0.0279(3) Uani 1 1 d . . .
C11A C -0.4726(2) 0.87793(19) 0.42023(11) 0.0377(4) Uani 1 1 d . . .
H11A H -0.5605 0.9101 0.4150 0.057 Uiso 1 1 calc R . .
H11B H -0.4530 0.9348 0.4480 0.057 Uiso 1 1 calc R . .
H11C H -0.4585 0.8067 0.4470 0.057 Uiso 1 1 calc R . .
C11 C -0.38866(16) 0.85041(15) 0.34402(10) 0.0273(4) Uani 1 1 d . . .
C12 C -0.39165(17) 0.75680(16) 0.30176(10) 0.0285(4) Uani 1 1 d . . .
H12A H -0.4133 0.6988 0.3293 0.034 Uiso 1 1 calc R . .
C13 C -0.36647(16) 0.73752(16) 0.22286(11) 0.0275(4) Uani 1 1 d . . .
C13A C -0.4141(2) 0.6506(2) 0.19299(13) 0.0395(5) Uani 1 1 d . . .
H13A H -0.5053 0.6848 0.1979 0.059 Uiso 1 1 calc R . .
H13B H -0.3928 0.5808 0.2212 0.059 Uiso 1 1 calc R . .
H13C H -0.3749 0.6297 0.1405 0.059 Uiso 1 1 calc R . .
C16 C -0.09080(19) 0.94778(17) 0.14939(12) 0.0347(4) Uani 1 1 d . . .
C16A C -0.1594(3) 1.0703(2) 0.12869(19) 0.0607(8) Uani 1 1 d . . .
H16A H -0.1021 1.0952 0.0922 0.091 Uiso 1 1 calc R . .
H16B H -0.1891 1.1234 0.1732 0.091 Uiso 1 1 calc R . .
H16C H -0.2311 1.0711 0.1074 0.091 Uiso 1 1 calc R . .
C17 C -0.0017(2) 0.94102(17) 0.19453(14) 0.0404(5) Uani 1 1 d . . .
H17A H -0.0145 1.0114 0.2213 0.049 Uiso 1 1 calc R . .
C18 C 0.10325(18) 0.84531(17) 0.20563(11) 0.0323(4) Uani 1 1 d . . .
C18A C 0.2140(2) 0.8756(2) 0.21967(15) 0.0458(5) Uani 1 1 d . . .
H18A H 0.2815 0.8045 0.2274 0.069 Uiso 1 1 calc R . .
H18B H 0.1876 0.9288 0.2639 0.069 Uiso 1 1 calc R . .
H18C H 0.2442 0.9128 0.1767 0.069 Uiso 1 1 calc R . .
C21 C -0.28040(17) 0.79188(16) 0.10059(10) 0.0289(4) Uani 1 1 d . . .
H21A H -0.2250 0.7126 0.0788 0.035 Uiso 1 1 calc R . .
C22 C -0.3973(2) 0.8324(2) 0.06526(12) 0.0400(5) Uani 1 1 d . . .
H22A H -0.4459 0.7805 0.0777 0.048 Uiso 1 1 calc R . .
H22B H -0.4515 0.9121 0.0851 0.048 Uiso 1 1 calc R . .
C23 C -0.3574(2) 0.8307(2) -0.01921(12) 0.0498(6) Uani 1 1 d . . .
H23A H -0.3125 0.7493 -0.0392 0.060 Uiso 1 1 calc R . .
H23B H -0.4332 0.8623 -0.0412 0.060 Uiso 1 1 calc R . .
C24 C -0.2732(3) 0.9008(2) -0.04226(13) 0.0516(6) Uani 1 1 d . . .
H24A H -0.3232 0.9843 -0.0310 0.062 Uiso 1 1 calc R . .
H24B H -0.2416 0.8883 -0.0966 0.062 Uiso 1 1 calc R . .
C25 C -0.1616(2) 0.8676(2) -0.00267(12) 0.0438(5) Uani 1 1 d . . .
H25A H -0.1045 0.7874 -0.0190 0.053 Uiso 1 1 calc R . .
H25B H -0.1142 0.9205 -0.0153 0.053 Uiso 1 1 calc R . .
C26 C -0.21004(18) 0.87653(16) 0.08131(10) 0.0305(4) Uani 1 1 d . . .
H26A H -0.2721 0.9569 0.0950 0.037 Uiso 1 1 calc R . .
C31 C -0.35232(18) 1.02835(16) 0.34835(11) 0.0314(4) Uani 1 1 d . . .
C32 C -0.4661(2) 1.10971(18) 0.33475(13) 0.0395(5) Uani 1 1 d . . .
C32A C -0.5472(2) 1.07873(19) 0.28775(15) 0.0475(6) Uani 1 1 d . . .
H32A H -0.5144 0.9924 0.2784 0.057 Uiso 1 1 calc R . .
C32C C -0.5375(3) 1.1325(3) 0.21264(15) 0.0609(7) Uani 1 1 d . . .
H32B H -0.5895 1.1111 0.1831 0.091 Uiso 1 1 calc R . .
H32C H -0.4500 1.1036 0.1863 0.091 Uiso 1 1 calc R . .
H32D H -0.5668 1.2172 0.2204 0.091 Uiso 1 1 calc R . .
C32B C -0.6849(3) 1.1160(3) 0.32610(18) 0.0719(9) Uani 1 1 d . . .
H32E H -0.7323 1.0938 0.2937 0.108 Uiso 1 1 calc R . .
H32F H -0.7190 1.2004 0.3364 0.108 Uiso 1 1 calc R . .
H32G H -0.6916 1.0778 0.3728 0.108 Uiso 1 1 calc R . .
C33 C -0.5025(2) 1.22392(19) 0.36245(15) 0.0514(6) Uani 1 1 d . . .
H33A H -0.5796 1.2788 0.3546 0.062 Uiso 1 1 calc R . .
C34 C -0.4297(3) 1.2591(2) 0.40080(16) 0.0578(7) Uani 1 1 d . . .
H34A H -0.4572 1.3372 0.4202 0.069 Uiso 1 1 calc R . .
C35 C -0.3163(3) 1.1809(2) 0.41116(15) 0.0536(6) Uani 1 1 d . . .
H35A H -0.2654 1.2068 0.4365 0.064 Uiso 1 1 calc R . .
C36 C -0.2746(2) 1.06490(19) 0.38538(12) 0.0390(5) Uani 1 1 d . . .
C36A C -0.1528(2) 0.9802(2) 0.40144(14) 0.0489(6) Uani 1 1 d . . .
H36A H -0.1245 0.9122 0.3646 0.059 Uiso 1 1 calc R . .
C36C C -0.1739(3) 0.9348(3) 0.47880(16) 0.0631(7) Uani 1 1 d . . .
H36B H -0.0942 0.8806 0.4883 0.095 Uiso 1 1 calc R . .
H36C H -0.2341 0.8948 0.4814 0.095 Uiso 1 1 calc R . .
H36D H -0.2070 1.0001 0.5162 0.095 Uiso 1 1 calc R . .
C36B C -0.0479(3) 1.0301(3) 0.39262(18) 0.0728(9) Uani 1 1 d . . .
H36E H -0.0357 1.0585 0.3428 0.109 Uiso 1 1 calc R . .
H36F H 0.0300 0.9694 0.3995 0.109 Uiso 1 1 calc R . .
H36G H -0.0706 1.0944 0.4299 0.109 Uiso 1 1 calc R . .
C41 C 0.22320(16) 0.64334(16) 0.19610(10) 0.0271(4) Uani 1 1 d . . .
C42 C 0.27389(18) 0.59615(18) 0.25826(11) 0.0339(4) Uani 1 1 d . . .
C42A C 0.2119(2) 0.6448(2) 0.33732(12) 0.0482(6) Uani 1 1 d . . .
H42A H 0.1326 0.7111 0.3358 0.058 Uiso 1 1 calc R . .
C42C C 0.2961(3) 0.6900(4) 0.37607(18) 0.0825(10) Uani 1 1 d . . .
H42B H 0.3179 0.7494 0.3468 0.124 Uiso 1 1 calc R . .
H42C H 0.3728 0.6255 0.3800 0.124 Uiso 1 1 calc R . .
H42D H 0.2506 0.7238 0.4258 0.124 Uiso 1 1 calc R . .
C42B C 0.1785(3) 0.5517(3) 0.38276(17) 0.0804(10) Uani 1 1 d . . .
H42E H 0.1238 0.5244 0.3589 0.121 Uiso 1 1 calc R . .
H42F H 0.1350 0.5846 0.4330 0.121 Uiso 1 1 calc R . .
H42G H 0.2554 0.4864 0.3855 0.121 Uiso 1 1 calc R . .
C43 C 0.38559(19) 0.4994(2) 0.24597(14) 0.0427(5) Uani 1 1 d . . .
H43A H 0.4209 0.4664 0.2872 0.051 Uiso 1 1 calc R . .
C44 C 0.44505(19) 0.45119(19) 0.17591(15) 0.0452(5) Uani 1 1 d . . .
H44A H 0.5203 0.3853 0.1691 0.054 Uiso 1 1 calc R . .
C45 C 0.39569(19) 0.49825(19) 0.11592(13) 0.0410(5) Uani 1 1 d . . .
H45A H 0.4377 0.4645 0.0676 0.049 Uiso 1 1 calc R . .
C46 C 0.28519(17) 0.59458(17) 0.12409(11) 0.0321(4) Uani 1 1 d . . .
C46A C 0.2368(2) 0.6482(2) 0.05616(12) 0.0423(5) Uani 1 1 d . . .
H46A H 0.1446 0.6915 0.0716 0.051 Uiso 1 1 calc R . .
C46C C 0.2989(3) 0.7362(3) 0.02713(15) 0.0603(7) Uani 1 1 d . . .
H46B H 0.2874 0.7928 0.0676 0.090 Uiso 1 1 calc R . .
H46C H 0.2601 0.7766 -0.0132 0.090 Uiso 1 1 calc R . .
H46D H 0.3886 0.6952 0.0085 0.090 Uiso 1 1 calc R . .
C46B C 0.2562(3) 0.5585(3) -0.00699(14) 0.0627(8) Uani 1 1 d . . .
H46E H 0.2163 0.5027 0.0115 0.094 Uiso 1 1 calc R . .
H46F H 0.3461 0.5174 -0.0249 0.094 Uiso 1 1 calc R . .
H46G H 0.2184 0.5982 -0.0478 0.094 Uiso 1 1 calc R . .

loop_
_atom_site_aniso_label
_atom_site_aniso_U_11
_atom_site_aniso_U_22
_atom_site_aniso_U_33
_atom_site_aniso_U_23
_atom_site_aniso_U_13
_atom_site_aniso_U_12
La1 0.02079(6) 0.02248(6) 0.02256(6) 0.00058(4) -0.00414(4) -0.00783(4)
Si1 0.0321(3) 0.0238(2) 0.0322(3) 0.0009(2) -0.0067(2) -0.0094(2)
N1 0.0259(7) 0.0253(7) 0.0261(7) -0.0022(6) -0.0073(6) -0.0061(6)
C1 0.0706(17) 0.0442(13) 0.0539(14) -0.0026(11) -0.0115(12) -0.0338(12)
Si2 0.0386(3) 0.0326(3) 0.0325(3) 0.0088(2) -0.0025(2) -0.0089(2)
N2 0.0260(7) 0.0312(8) 0.0248(7) -0.0002(6) -0.0065(6) -0.0110(6)
C2 0.0391(11) 0.0345(11) 0.0440(12) -0.0024(9) -0.0056(9) 0.0005(9)
N3 0.0263(7) 0.0265(7) 0.0284(8) 0.0043(6) -0.0046(6) -0.0093(6)
C3 0.0415(11) 0.0393(11) 0.0337(10) 0.0004(9) -0.0057(9) -0.0099(9)
N4 0.0240(7) 0.0292(8) 0.0275(7) 0.0007(6) -0.0046(6) -0.0099(6)
C4 0.0540(15) 0.0635(17) 0.0778(19) 0.0316(15) 0.0001(14) -0.0272(13)
C5 0.0617(15) 0.0492(14) 0.0344(12) -0.0004(10) -0.0076(11) -0.0017(11)
C6 0.0630(15) 0.0416(12) 0.0399(12) 0.0135(10) -0.0105(11) -0.0071(11)
N10 0.0281(8) 0.0253(7) 0.0300(8) 0.0029(6) -0.0049(6) -0.0095(6)
C11A 0.0365(10) 0.0393(11) 0.0297(10) -0.0009(8) 0.0019(8) -0.0081(9)
C11 0.0243(8) 0.0269(9) 0.0260(9) 0.0011(7) -0.0050(7) -0.0033(7)
C12 0.0250(8) 0.0275(9) 0.0312(9) 0.0020(7) -0.0018(7) -0.0092(7)
C13 0.0203(8) 0.0285(9) 0.0329(9) -0.0033(7) -0.0057(7) -0.0073(7)
C13A 0.0350(11) 0.0454(12) 0.0446(12) -0.0063(9) -0.0061(9) -0.0230(9)
C16 0.0314(10) 0.0278(9) 0.0461(11) 0.0054(8) -0.0074(8) -0.0120(8)
C16A 0.0554(15) 0.0268(11) 0.109(2) 0.0161(13) -0.0364(15) -0.0161(10)
C17 0.0356(11) 0.0259(9) 0.0619(14) -0.0041(9) -0.0140(10) -0.0111(8)
C18 0.0296(9) 0.0330(10) 0.0378(10) -0.0024(8) -0.0075(8) -0.0147(8)
C18A 0.0372(11) 0.0403(12) 0.0680(16) -0.0013(11) -0.0162(11) -0.0205(9)
C21 0.0295(9) 0.0308(9) 0.0253(9) -0.0007(7) -0.0072(7) -0.0082(7)
C22 0.0374(11) 0.0506(12) 0.0343(11) 0.0018(9) -0.0166(9) -0.0133(9)
C23 0.0602(15) 0.0571(14) 0.0338(11) 0.0037(10) -0.0243(11) -0.0155(12)
C24 0.0669(16) 0.0558(14) 0.0313(11) 0.0113(10) -0.0191(11) -0.0162(12)
C25 0.0498(13) 0.0507(13) 0.0294(10) 0.0103(9) -0.0073(9) -0.0162(10)
C26 0.0324(9) 0.0294(9) 0.0278(9) 0.0049(7) -0.0081(7) -0.0073(7)
C31 0.0345(10) 0.0277(9) 0.0297(9) -0.0028(7) -0.0046(7) -0.0089(8)
C32 0.0422(11) 0.0281(10) 0.0463(12) 0.0025(9) -0.0120(9) -0.0084(8)
C32A 0.0478(13) 0.0303(10) 0.0632(15) 0.0063(10) -0.0285(11) -0.0034(9)
C32C 0.0502(14) 0.0731(18) 0.0482(14) -0.0037(13) -0.0108(11) -0.0072(13)
C32B 0.0548(16) 0.100(2) 0.0719(19) 0.0320(18) -0.0277(15) -0.0336(17)
C33 0.0539(14) 0.0278(11) 0.0659(16) -0.0007(10) -0.0101(12) -0.0071(10)
C34 0.0675(17) 0.0302(11) 0.0703(17) -0.0111(11) -0.0031(13) -0.0157(11)
C35 0.0624(16) 0.0488(14) 0.0559(15) -0.0144(11) -0.0104(12) -0.0279(12)
C36 0.0418(11) 0.0409(11) 0.0349(10) -0.0089(9) -0.0050(9) -0.0164(9)
C36A 0.0410(12) 0.0589(14) 0.0483(13) -0.0194(11) -0.0167(10) -0.0150(11)
C36C 0.0658(17) 0.0620(17) 0.0635(17) -0.0022(13) -0.0324(14) -0.0152(14)
C36B 0.0504(15) 0.107(3) 0.0686(19) -0.0227(18) -0.0162(14) -0.0341(16)
C41 0.0214(8) 0.0296(9) 0.0329(9) 0.0036(7) -0.0040(7) -0.0127(7)
C42 0.0271(9) 0.0416(11) 0.0369(10) 0.0096(8) -0.0078(8) -0.0163(8)
C42A 0.0368(11) 0.0742(17) 0.0329(11) 0.0094(11) -0.0098(9) -0.0176(11)
C42C 0.080(2) 0.130(3) 0.0509(17) -0.0105(18) -0.0167(15) -0.051(2)
C42B 0.088(2) 0.112(3) 0.0475(16) 0.0222(17) 0.0004(15) -0.050(2)
C43 0.0314(10) 0.0444(12) 0.0594(14) 0.0223(10) -0.0170(10) -0.0181(9)
C44 0.0249(10) 0.0330(11) 0.0732(16) 0.0062(10) -0.0058(10) -0.0067(8)
C45 0.0282(10) 0.0389(11) 0.0514(13) -0.0067(9) 0.0038(9) -0.0121(8)
C46 0.0258(9) 0.0349(10) 0.0365(10) -0.0005(8) -0.0020(7) -0.0140(8)
C46A 0.0345(11) 0.0585(14) 0.0317(10) -0.0018(9) -0.0044(8) -0.0146(10)
C46C 0.0807(19) 0.0597(16) 0.0414(13) 0.0151(12) -0.0120(13) -0.0259(14)
C46B 0.0518(15) 0.099(2) 0.0404(13) -0.0196(14) 0.0017(11) -0.0357(15)

loop_
_atom_type_symbol
_atom_type_description
_atom_type_scat_dispersion_real
_atom_type_scat_dispersion_imag
_atom_type_scat_source
C C 0.0033 0.0016 'International Tables Vol C Tables 4.2.6.8 and 6.1.1.4'
H H 0.0000 0.0000 'International Tables Vol C Tables 4.2.6.8 and 6.1.1.4'
N N 0.0061 0.0033 'International Tables Vol C Tables 4.2.6.8 and 6.1.1.4'
Si Si 0.0817 0.0704 'International Tables Vol C Tables 4.2.6.8 and 6.1.1.4'
La La -0.2871 2.4523 'International Tables Vol C Tables 4.2.6.8 and 6.1.1.4'

loop_
_geom_angle_atom_site_label_1
_geom_angle_atom_site_label_2
_geom_angle_atom_site_label_3
_geom_angle
_geom_angle_site_symmetry_1
_geom_angle_site_symmetry_3
_geom_angle_publ_flag
N2 La1 N10 100.05(5) . . ?
N2 La1 N1 72.15(5) . . ?
N10 La1 N1 118.20(5) . . ?
N2 La1 N3 63.72(5) . . ?
N10 La1 N3 133.96(5) . . ?
N1 La1 N3 98.27(5) . . ?
N2 La1 N4 133.85(5) . . ?
N10 La1 N4 97.34(5) . . ?
N1 La1 N4 132.85(5) . . ?
N3 La1 N4 73.45(5) . . ?
N2 La1 C13 25.68(5) . . ?
N10 La1 C13 80.44(5) . . ?
N1 La1 C13 67.84(5) . . ?
N3 La1 C13 89.32(5) . . ?
N4 La1 C13 153.93(5) . . ?
N2 La1 C16 80.78(5) . . ?
N10 La1 C16 154.46(5) . . ?
N1 La1 C16 86.56(5) . . ?
N3 La1 C16 25.33(5) . . ?
N4 La1 C16 66.15(5) . . ?
C13 La1 C16 105.61(5) . . ?
N2 La1 C12 49.63(5) . . ?
N10 La1 C12 77.38(5) . . ?
N1 La1 C12 50.42(5) . . ?
N3 La1 C12 111.26(5) . . ?
N4 La1 C12 174.51(5) . . ?
C13 La1 C12 27.44(5) . . ?
C16 La1 C12 119.33(5) . . ?
N2 La1 C11 64.58(5) . . ?
N10 La1 C11 94.60(5) . . ?
N1 La1 C11 25.46(5) . . ?
N3 La1 C11 112.70(5) . . ?
N4 La1 C11 154.98(5) . . ?
C13 La1 C11 50.17(5) . . ?
C16 La1 C11 108.41(5) . . ?
C12 La1 C11 26.68(5) . . ?
N2 La1 Si1 92.13(4) . . ?
N10 La1 Si1 25.11(4) . . ?
N1 La1 Si1 138.23(4) . . ?
N3 La1 Si1 109.14(4) . . ?
N4 La1 Si1 86.00(3) . . ?
C13 La1 Si1 81.29(4) . . ?
C16 La1 Si1 129.90(4) . . ?
C12 La1 Si1 89.68(4) . . ?
C11 La1 Si1 112.82(4) . . ?
N2 La1 Si2 104.48(4) . . ?
N10 La1 Si2 23.30(4) . . ?
N1 La1 Si2 97.30(4) . . ?
N3 La1 Si2 156.09(4) . . ?
N4 La1 Si2 108.12(4) . . ?
C13 La1 Si2 79.91(4) . . ?
C16 La1 Si2 174.21(4) . . ?
C12 La1 Si2 66.41(4) . . ?
C11 La1 Si2 76.38(3) . . ?
Si1 La1 Si2 48.387(13) . . ?
N10 Si1 C2 113.97(9) . . ?
N10 Si1 C3 109.18(9) . . ?
C2 Si1 C3 106.90(10) . . ?
N10 Si1 C1 114.51(10) . . ?
C2 Si1 C1 106.33(12) . . ?
C3 Si1 C1 105.37(11) . . ?
N10 Si1 La1 37.58(5) . . ?
C2 Si1 La1 118.45(8) . . ?
C3 Si1 La1 72.53(7) . . ?
C1 Si1 La1 133.95(9) . . ?
C11 N1 C31 118.30(15) . . ?
C11 N1 La1 101.24(11) . . ?
C31 N1 La1 139.85(12) . . ?
N10 Si2 C5 108.86(10) . . ?
N10 Si2 C4 116.10(11) . . ?
C5 Si2 C4 106.83(14) . . ?
N10 Si2 C6 114.40(10) . . ?
C5 Si2 C6 108.24(12) . . ?
C4 Si2 C6 101.86(13) . . ?
N10 Si2 La1 34.57(5) . . ?
C5 Si2 La1 76.35(8) . . ?
C4 Si2 La1 116.69(9) . . ?
C6 Si2 La1 138.32(9) . . ?
C13 N2 C21 126.26(15) . . ?
C13 N2 La1 100.64(11) . . ?
C21 N2 La1 120.42(11) . . ?
C16 N3 C26 118.15(16) . . ?
C16 N3 La1 100.39(12) . . ?
C26 N3 La1 121.00(11) . . ?
C18 N4 C41 119.35(15) . . ?
C18 N4 La1 104.64(12) . . ?
C41 N4 La1 134.47(11) . . ?
Si1 N10 Si2 120.47(9) . . ?
Si1 N10 La1 117.31(8) . . ?
Si2 N10 La1 122.13(8) . . ?
N1 C11 C12 122.87(16) . . ?
N1 C11 C11A 121.03(17) . . ?
C12 C11 C11A 116.08(17) . . ?
N1 C11 La1 53.30(9) . . ?
C12 C11 La1 76.32(10) . . ?
C11A C11 La1 150.35(13) . . ?
C11 C12 C13 128.54(18) . . ?
C11 C12 La1 77.00(10) . . ?
C13 C12 La1 73.25(10) . . ?
N2 C13 C12 119.58(17) . . ?
N2 C13 C13A 124.14(18) . . ?
C12 C13 C13A 116.22(17) . . ?
N2 C13 La1 53.68(9) . . ?
C12 C13 La1 79.32(11) . . ?
C13A C13 La1 139.73(13) . . ?
N3 C16 C17 123.76(18) . . ?
N3 C16 C16A 122.18(19) . . ?
C17 C16 C16A 114.06(18) . . ?
N3 C16 La1 54.28(10) . . ?
C17 C16 La1 81.36(12) . . ?
C16A C16 La1 142.38(16) . . ?
C18 C17 C16 129.73(19) . . ?
N4 C18 C17 122.60(17) . . ?
N4 C18 C18A 122.30(18) . . ?
C17 C18 C18A 115.10(18) . . ?
N2 C21 C22 116.98(16) . . ?
N2 C21 C26 104.86(14) . . ?
C22 C21 C26 107.82(16) . . ?
C23 C22 C21 109.55(18) . . ?
C24 C23 C22 112.64(19) . . ?
C23 C24 C25 112.51(19) . . ?
C26 C25 C24 109.11(19) . . ?
N3 C26 C25 115.21(16) . . ?
N3 C26 C21 109.65(14) . . ?
C25 C26 C21 109.47(17) . . ?
C36 C31 C32 120.21(18) . . ?
C36 C31 N1 120.86(17) . . ?
C32 C31 N1 118.82(17) . . ?
C33 C32 C31 118.6(2) . . ?
C33 C32 C32A 118.6(2) . . ?
C31 C32 C32A 122.82(18) . . ?
C32 C32A C32B 112.9(2) . . ?
C32 C32A C32C 110.6(2) . . ?
C32B C32A C32C 109.4(2) . . ?
C34 C33 C32 121.5(2) . . ?
C33 C34 C35 119.9(2) . . ?
C34 C35 C36 121.6(2) . . ?
C35 C36 C31 118.2(2) . . ?
C35 C36 C36A 120.1(2) . . ?
C31 C36 C36A 121.66(19) . . ?
C36 C36A C36B 113.4(2) . . ?
C36 C36A C36C 110.6(2) . . ?
C36B C36A C36C 110.7(2) . . ?
C46 C41 C42 120.17(17) . . ?
C46 C41 N4 118.00(16) . . ?
C42 C41 N4 121.76(17) . . ?
C43 C42 C41 118.08(19) . . ?
C43 C42 C42A 119.13(19) . . ?
C41 C42 C42A 122.78(18) . . ?
C42 C42A C42B 109.8(2) . . ?
C42 C42A C42C 112.6(2) . . ?
C42B C42A C42C 109.5(2) . . ?
C44 C43 C42 121.7(2) . . ?
C45 C44 C43 119.8(2) . . ?
C44 C45 C46 121.5(2) . . ?
C45 C46 C41 118.72(19) . . ?
C45 C46 C46A 120.10(19) . . ?
C41 C46 C46A 121.12(17) . . ?
C46 C46A C46B 113.6(2) . . ?
C46 C46A C46C 110.23(18) . . ?
C46B C46A C46C 109.5(2) . . ?

loop_
_geom_bond_atom_site_label_1
_geom_bond_atom_site_label_2
_geom_bond_distance
_geom_bond_site_symmetry_2
_geom_bond_publ_flag
La1 N2 2.4340(14) . ?
La1 N10 2.4543(15) . ?
La1 N1 2.4977(15) . ?
La1 N3 2.5063(15) . ?
La1 N4 2.5939(15) . ?
La1 C13 2.9690(17) . ?
La1 C16 3.036(2) . ?
La1 C12 3.0469(18) . ?
La1 C11 3.0554(18) . ?
La1 Si1 3.5756(5) . ?
La1 Si2 3.6631(6) . ?
Si1 N10 1.7076(16) . ?
Si1 C2 1.876(2) . ?
Si1 C3 1.878(2) . ?
Si1 C1 1.882(2) . ?
N1 C11 1.339(2) . ?
N1 C31 1.428(2) . ?
Si2 N10 1.7111(16) . ?
Si2 C5 1.882(3) . ?
Si2 C4 1.884(3) . ?
Si2 C6 1.892(2) . ?
N2 C13 1.309(2) . ?
N2 C21 1.459(2) . ?
N3 C16 1.321(2) . ?
N3 C26 1.473(2) . ?
N4 C18 1.318(2) . ?
N4 C41 1.436(2) . ?
C11A C11 1.515(3) . ?
C11 C12 1.408(3) . ?
C12 C13 1.429(3) . ?
C13 C13A 1.512(3) . ?
C16 C17 1.421(3) . ?
C16 C16A 1.524(3) . ?
C17 C18 1.415(3) . ?
C18 C18A 1.521(3) . ?
C21 C22 1.536(3) . ?
C21 C26 1.536(3) . ?
C22 C23 1.533(3) . ?
C23 C24 1.519(4) . ?
C24 C25 1.533(3) . ?
C25 C26 1.531(3) . ?
C31 C36 1.411(3) . ?
C31 C32 1.416(3) . ?
C32 C33 1.390(3) . ?
C32 C32A 1.527(3) . ?
C32A C32B 1.528(4) . ?
C32A C32C 1.528(4) . ?
C33 C34 1.370(4) . ?
C34 C35 1.378(4) . ?
C35 C36 1.394(3) . ?
C36 C36A 1.515(3) . ?
C36A C36B 1.528(4) . ?
C36A C36C 1.532(4) . ?
C41 C46 1.409(3) . ?
C41 C42 1.410(3) . ?
C42 C43 1.403(3) . ?
C42 C42A 1.520(3) . ?
C42A C42B 1.529(4) . ?
C42A C42C 1.553(4) . ?
C43 C44 1.371(4) . ?
C44 C45 1.368(3) . ?
C45 C46 1.394(3) . ?
C46 C46A 1.516(3) . ?
C46A C46B 1.537(3) . ?
C46A C46C 1.540(4) . ?

loop_
_geom_torsion_atom_site_label_1
_geom_torsion_atom_site_label_2
_geom_torsion_atom_site_label_3
_geom_torsion_atom_site_label_4
_geom_torsion
_geom_torsion_site_symmetry_1
_geom_torsion_site_symmetry_2
_geom_torsion_site_symmetry_3
_geom_torsion_site_symmetry_4
_geom_torsion_publ_flag
N2 La1 Si1 N10 -109.40(9) . . . . ?
N1 La1 Si1 N10 -44.16(10) . . . . ?
N3 La1 Si1 N10 -172.27(9) . . . . ?
N4 La1 Si1 N10 116.79(9) . . . . ?
C13 La1 Si1 N10 -86.04(9) . . . . ?
C16 La1 Si1 N10 170.86(10) . . . . ?
C12 La1 Si1 N10 -59.81(9) . . . . ?
C11 La1 Si1 N10 -46.16(9) . . . . ?
Si2 La1 Si1 N10 -1.84(8) . . . . ?
N2 La1 Si1 C2 157.54(9) . . . . ?
N10 La1 Si1 C2 -93.06(12) . . . . ?
N1 La1 Si1 C2 -137.22(10) . . . . ?
N3 La1 Si1 C2 94.67(9) . . . . ?
N4 La1 Si1 C2 23.73(9) . . . . ?
C13 La1 Si1 C2 -179.10(9) . . . . ?
C16 La1 Si1 C2 77.80(10) . . . . ?
C12 La1 Si1 C2 -152.87(9) . . . . ?
C11 La1 Si1 C2 -139.22(9) . . . . ?
Si2 La1 Si1 C2 -94.90(9) . . . . ?
N2 La1 Si1 C3 57.40(8) . . . . ?
N10 La1 Si1 C3 166.80(11) . . . . ?
N1 La1 Si1 C3 122.64(9) . . . . ?
N3 La1 Si1 C3 -5.47(8) . . . . ?
N4 La1 Si1 C3 -76.41(8) . . . . ?
C13 La1 Si1 C3 80.76(8) . . . . ?
C16 La1 Si1 C3 -22.34(9) . . . . ?
C12 La1 Si1 C3 106.99(8) . . . . ?
C11 La1 Si1 C3 120.64(8) . . . . ?
Si2 La1 Si1 C3 164.96(8) . . . . ?
N2 La1 Si1 C1 -37.32(12) . . . . ?
N10 La1 Si1 C1 72.07(14) . . . . ?
N1 La1 Si1 C1 27.91(13) . . . . ?
N3 La1 Si1 C1 -100.19(12) . . . . ?
N4 La1 Si1 C1 -171.14(12) . . . . ?
C13 La1 Si1 C1 -13.97(12) . . . . ?
C16 La1 Si1 C1 -117.07(13) . . . . ?
C12 La1 Si1 C1 12.26(12) . . . . ?
C11 La1 Si1 C1 25.91(12) . . . . ?
Si2 La1 Si1 C1 70.24(12) . . . . ?
N2 La1 N1 C11 68.12(11) . . . . ?
N10 La1 N1 C11 -23.90(12) . . . . ?
N3 La1 N1 C11 127.01(11) . . . . ?
N4 La1 N1 C11 -157.93(10) . . . . ?
C13 La1 N1 C11 41.14(11) . . . . ?
C16 La1 N1 C11 149.53(11) . . . . ?
C12 La1 N1 C11 16.19(10) . . . . ?
Si1 La1 N1 C11 -4.30(13) . . . . ?
Si2 La1 N1 C11 -34.80(11) . . . . ?
N2 La1 N1 C31 -121.72(19) . . . . ?
N10 La1 N1 C31 146.25(17) . . . . ?
N3 La1 N1 C31 -62.84(18) . . . . ?
N4 La1 N1 C31 12.2(2) . . . . ?
C13 La1 N1 C31 -148.70(19) . . . . ?
C16 La1 N1 C31 -40.31(18) . . . . ?
C12 La1 N1 C31 -173.7(2) . . . . ?
C11 La1 N1 C31 170.2(2) . . . . ?
Si1 La1 N1 C31 165.85(16) . . . . ?
Si2 La1 N1 C31 135.36(18) . . . . ?
N2 La1 Si2 N10 81.71(10) . . . . ?
N1 La1 Si2 N10 155.09(10) . . . . ?
N3 La1 Si2 N10 24.78(13) . . . . ?
N4 La1 Si2 N10 -65.15(10) . . . . ?
C13 La1 Si2 N10 89.24(10) . . . . ?
C16 La1 Si2 N10 -73.3(4) . . . . ?
C12 La1 Si2 N10 114.28(10) . . . . ?
C11 La1 Si2 N10 140.47(10) . . . . ?
Si1 La1 Si2 N10 1.97(9) . . . . ?
N2 La1 Si2 C5 -118.43(10) . . . . ?
N10 La1 Si2 C5 159.86(13) . . . . ?
N1 La1 Si2 C5 -45.05(10) . . . . ?
N3 La1 Si2 C5 -175.36(12) . . . . ?
N4 La1 Si2 C5 94.71(10) . . . . ?
C13 La1 Si2 C5 -110.90(10) . . . . ?
C16 La1 Si2 C5 86.6(4) . . . . ?
C12 La1 Si2 C5 -85.86(10) . . . . ?
C11 La1 Si2 C5 -59.67(10) . . . . ?
Si1 La1 Si2 C5 161.83(9) . . . . ?
N2 La1 Si2 C4 -16.23(13) . . . . ?
N10 La1 Si2 C4 -97.94(15) . . . . ?
N1 La1 Si2 C4 57.15(13) . . . . ?
N3 La1 Si2 C4 -73.16(15) . . . . ?
N4 La1 Si2 C4 -163.09(13) . . . . ?
C13 La1 Si2 C4 -8.70(13) . . . . ?
C16 La1 Si2 C4 -171.2(4) . . . . ?
C12 La1 Si2 C4 16.35(13) . . . . ?
C11 La1 Si2 C4 42.53(13) . . . . ?
Si1 La1 Si2 C4 -95.97(12) . . . . ?
N2 La1 Si2 C6 139.36(13) . . . . ?
N10 La1 Si2 C6 57.65(16) . . . . ?
N1 La1 Si2 C6 -147.26(13) . . . . ?
N3 La1 Si2 C6 82.43(16) . . . . ?
N4 La1 Si2 C6 -7.50(14) . . . . ?
C13 La1 Si2 C6 146.89(14) . . . . ?
C16 La1 Si2 C6 -15.6(4) . . . . ?
C12 La1 Si2 C6 171.94(14) . . . . ?
C11 La1 Si2 C6 -161.88(14) . . . . ?
Si1 La1 Si2 C6 59.62(13) . . . . ?
N10 La1 N2 C13 40.73(12) . . . . ?
N1 La1 N2 C13 -75.83(11) . . . . ?
N3 La1 N2 C13 175.06(13) . . . . ?
N4 La1 N2 C13 151.22(10) . . . . ?
C16 La1 N2 C13 -165.17(12) . . . . ?
C12 La1 N2 C13 -23.04(11) . . . . ?
C11 La1 N2 C13 -49.61(11) . . . . ?
Si1 La1 N2 C13 64.72(11) . . . . ?
Si2 La1 N2 C13 17.31(12) . . . . ?
N10 La1 N2 C21 -103.19(13) . . . . ?
N1 La1 N2 C21 140.25(14) . . . . ?
N3 La1 N2 C21 31.13(12) . . . . ?
N4 La1 N2 C21 7.30(16) . . . . ?
C13 La1 N2 C21 -143.9(2) . . . . ?
C16 La1 N2 C21 50.91(13) . . . . ?
C12 La1 N2 C21 -166.97(16) . . . . ?
C11 La1 N2 C21 166.47(14) . . . . ?
Si1 La1 N2 C21 -79.20(13) . . . . ?
Si2 La1 N2 C21 -126.61(12) . . . . ?
N2 La1 N3 C16 128.69(13) . . . . ?
N10 La1 N3 C16 -153.19(11) . . . . ?
N1 La1 N3 C16 63.35(12) . . . . ?
N4 La1 N3 C16 -69.01(12) . . . . ?
C13 La1 N3 C16 130.83(12) . . . . ?
C12 La1 N3 C16 113.97(12) . . . . ?
C11 La1 N3 C16 85.20(12) . . . . ?
Si1 La1 N3 C16 -148.63(11) . . . . ?
Si2 La1 N3 C16 -166.50(9) . . . . ?
N2 La1 N3 C26 -3.35(12) . . . . ?
N10 La1 N3 C26 74.77(14) . . . . ?
N1 La1 N3 C26 -68.69(13) . . . . ?
N4 La1 N3 C26 158.95(14) . . . . ?
C13 La1 N3 C26 -1.21(13) . . . . ?
C16 La1 N3 C26 -132.04(19) . . . . ?
C12 La1 N3 C26 -18.07(14) . . . . ?
C11 La1 N3 C26 -46.84(14) . . . . ?
Si1 La1 N3 C26 79.32(13) . . . . ?
Si2 La1 N3 C26 61.46(17) . . . . ?
N2 La1 N4 C18 85.40(13) . . . . ?
N10 La1 N4 C18 -163.03(12) . . . . ?
N1 La1 N4 C18 -22.73(15) . . . . ?
N3 La1 N4 C18 63.20(12) . . . . ?
C13 La1 N4 C18 113.74(15) . . . . ?
C16 La1 N4 C18 37.30(12) . . . . ?
C12 La1 N4 C18 -147.2(5) . . . . ?
C11 La1 N4 C18 -45.18(18) . . . . ?
Si1 La1 N4 C18 174.52(12) . . . . ?
Si2 La1 N4 C18 -141.81(11) . . . . ?
N2 La1 N4 C41 -109.53(16) . . . . ?
N10 La1 N4 C41 2.03(16) . . . . ?
N1 La1 N4 C41 142.33(15) . . . . ?
N3 La1 N4 C41 -131.74(17) . . . . ?
C13 La1 N4 C41 -81.2(2) . . . . ?
C16 La1 N4 C41 -157.64(17) . . . . ?
C12 La1 N4 C41 17.8(6) . . . . ?
C11 La1 N4 C41 119.88(17) . . . . ?
Si1 La1 N4 C41 -20.42(16) . . . . ?
Si2 La1 N4 C41 23.25(17) . . . . ?
C2 Si1 N10 Si2 -77.31(13) . . . . ?
C3 Si1 N10 Si2 163.25(11) . . . . ?
C1 Si1 N10 Si2 45.42(15) . . . . ?
La1 Si1 N10 Si2 176.59(16) . . . . ?
C2 Si1 N10 La1 106.10(11) . . . . ?
C3 Si1 N10 La1 -13.33(12) . . . . ?
C1 Si1 N10 La1 -131.17(11) . . . . ?
C5 Si2 N10 Si1 162.88(12) . . . . ?
C4 Si2 N10 Si1 -76.59(15) . . . . ?
C6 Si2 N10 Si1 41.67(15) . . . . ?
La1 Si2 N10 Si1 -176.42(17) . . . . ?
C5 Si2 N10 La1 -20.71(13) . . . . ?
C4 Si2 N10 La1 99.83(13) . . . . ?
C6 Si2 N10 La1 -141.91(11) . . . . ?
N2 La1 N10 Si1 73.19(9) . . . . ?
N1 La1 N10 Si1 148.23(7) . . . . ?
N3 La1 N10 Si1 10.17(12) . . . . ?
N4 La1 N10 Si1 -63.88(9) . . . . ?
C13 La1 N10 Si1 89.86(9) . . . . ?
C16 La1 N10 Si1 -16.42(17) . . . . ?
C12 La1 N10 Si1 117.65(9) . . . . ?
C11 La1 N10 Si1 138.16(8) . . . . ?
Si2 La1 N10 Si1 176.53(16) . . . . ?
N2 La1 N10 Si2 -103.34(9) . . . . ?
N1 La1 N10 Si2 -28.30(11) . . . . ?
N3 La1 N10 Si2 -166.35(7) . . . . ?
N4 La1 N10 Si2 119.60(9) . . . . ?
C13 La1 N10 Si2 -86.67(9) . . . . ?
C16 La1 N10 Si2 167.06(9) . . . . ?
C12 La1 N10 Si2 -58.87(9) . . . . ?
C11 La1 N10 Si2 -38.36(9) . . . . ?
Si1 La1 N10 Si2 -176.53(16) . . . . ?
C31 N1 C11 C12 153.58(17) . . . . ?
La1 N1 C11 C12 -33.62(19) . . . . ?
C31 N1 C11 C11A -28.1(2) . . . . ?
La1 N1 C11 C11A 144.73(15) . . . . ?
C31 N1 C11 La1 -172.81(18) . . . . ?
N2 La1 C11 N1 -102.04(11) . . . . ?
N10 La1 C11 N1 159.01(11) . . . . ?
N3 La1 C11 N1 -58.94(12) . . . . ?
N4 La1 C11 N1 40.63(17) . . . . ?
C13 La1 C11 N1 -127.50(13) . . . . ?
C16 La1 C11 N1 -32.24(12) . . . . ?
C12 La1 C11 N1 -151.41(17) . . . . ?
Si1 La1 C11 N1 176.89(10) . . . . ?
Si2 La1 C11 N1 144.38(11) . . . . ?
N2 La1 C11 C12 49.36(11) . . . . ?
N10 La1 C11 C12 -49.58(11) . . . . ?
N1 La1 C11 C12 151.41(17) . . . . ?
N3 La1 C11 C12 92.46(11) . . . . ?
N4 La1 C11 C12 -167.97(11) . . . . ?
C13 La1 C11 C12 23.91(10) . . . . ?
C16 La1 C11 C12 119.17(11) . . . . ?
Si1 La1 C11 C12 -31.70(11) . . . . ?
Si2 La1 C11 C12 -64.22(10) . . . . ?
N2 La1 C11 C11A 168.5(3) . . . . ?
N10 La1 C11 C11A 69.6(3) . . . . ?
N1 La1 C11 C11A -89.5(3) . . . . ?
N3 La1 C11 C11A -148.4(3) . . . . ?
N4 La1 C11 C11A -48.8(3) . . . . ?
C13 La1 C11 C11A 143.1(3) . . . . ?
C16 La1 C11 C11A -121.7(3) . . . . ?
C12 La1 C11 C11A 119.1(3) . . . . ?
Si1 La1 C11 C11A 87.4(3) . . . . ?
Si2 La1 C11 C11A 54.9(3) . . . . ?
N1 C11 C12 C13 -28.6(3) . . . . ?
C11A C11 C12 C13 152.96(19) . . . . ?
La1 C11 C12 C13 -55.79(19) . . . . ?
N1 C11 C12 La1 27.18(16) . . . . ?
C11A C11 C12 La1 -151.24(15) . . . . ?
N2 La1 C12 C11 -115.90(12) . . . . ?
N10 La1 C12 C11 128.95(11) . . . . ?
N1 La1 C12 C11 -15.49(10) . . . . ?
N3 La1 C12 C11 -98.51(11) . . . . ?
N4 La1 C12 C11 112.9(5) . . . . ?
C13 La1 C12 C11 -137.51(17) . . . . ?
C16 La1 C12 C11 -71.86(12) . . . . ?
Si1 La1 C12 C11 151.03(10) . . . . ?
Si2 La1 C12 C11 107.27(11) . . . . ?
N2 La1 C12 C13 21.60(10) . . . . ?
N10 La1 C12 C13 -93.54(11) . . . . ?
N1 La1 C12 C13 122.02(13) . . . . ?
N3 La1 C12 C13 39.00(12) . . . . ?
N4 La1 C12 C13 -109.6(5) . . . . ?
C16 La1 C12 C13 65.64(12) . . . . ?
C11 La1 C12 C13 137.51(17) . . . . ?
Si1 La1 C12 C13 -71.46(11) . . . . ?
Si2 La1 C12 C13 -115.23(11) . . . . ?
C21 N2 C13 C12 -172.02(17) . . . . ?
La1 N2 C13 C12 47.01(18) . . . . ?
C21 N2 C13 C13A 10.7(3) . . . . ?
La1 N2 C13 C13A -130.22(17) . . . . ?
C21 N2 C13 La1 141.0(2) . . . . ?
C11 C12 C13 N2 20.4(3) . . . . ?
La1 C12 C13 N2 -36.85(15) . . . . ?
C11 C12 C13 C13A -162.10(18) . . . . ?
La1 C12 C13 C13A 140.59(16) . . . . ?
C11 C12 C13 La1 57.30(19) . . . . ?
N10 La1 C13 N2 -139.34(12) . . . . ?
N1 La1 C13 N2 94.78(12) . . . . ?
N3 La1 C13 N2 -4.43(12) . . . . ?
N4 La1 C13 N2 -52.18(17) . . . . ?
C16 La1 C13 N2 15.21(12) . . . . ?
C12 La1 C13 N2 139.66(18) . . . . ?
C11 La1 C13 N2 116.40(13) . . . . ?
Si1 La1 C13 N2 -113.91(11) . . . . ?
Si2 La1 C13 N2 -162.98(11) . . . . ?
N2 La1 C13 C12 -139.66(18) . . . . ?
N10 La1 C13 C12 81.00(11) . . . . ?
N1 La1 C13 C12 -44.88(11) . . . . ?
N3 La1 C13 C12 -144.09(11) . . . . ?
N4 La1 C13 C12 168.16(11) . . . . ?
C16 La1 C13 C12 -124.45(11) . . . . ?
C11 La1 C13 C12 -23.26(10) . . . . ?
Si1 La1 C13 C12 106.43(11) . . . . ?
Si2 La1 C13 C12 57.36(10) . . . . ?
N2 La1 C13 C13A 102.1(2) . . . . ?
N10 La1 C13 C13A -37.2(2) . . . . ?
N1 La1 C13 C13A -163.1(2) . . . . ?
N3 La1 C13 C13A 97.7(2) . . . . ?
N4 La1 C13 C13A 49.9(3) . . . . ?
C16 La1 C13 C13A 117.3(2) . . . . ?
C12 La1 C13 C13A -118.2(3) . . . . ?
C11 La1 C13 C13A -141.5(2) . . . . ?
Si1 La1 C13 C13A -11.8(2) . . . . ?
Si2 La1 C13 C13A -60.9(2) . . . . ?
C26 N3 C16 C17 179.09(19) . . . . ?
La1 N3 C16 C17 45.3(2) . . . . ?
C26 N3 C16 C16A -0.7(3) . . . . ?
La1 N3 C16 C16A -134.4(2) . . . . ?
C26 N3 C16 La1 133.78(17) . . . . ?
N2 La1 C16 N3 -45.16(12) . . . . ?
N10 La1 C16 N3 48.86(19) . . . . ?
N1 La1 C16 N3 -117.62(12) . . . . ?
N4 La1 C16 N3 101.89(12) . . . . ?
C13 La1 C16 N3 -51.77(12) . . . . ?
C12 La1 C16 N3 -77.61(13) . . . . ?
C11 La1 C16 N3 -104.34(12) . . . . ?
Si1 La1 C16 N3 39.86(13) . . . . ?
Si2 La1 C16 N3 110.3(4) . . . . ?
N2 La1 C16 C17 171.56(13) . . . . ?
N10 La1 C16 C17 -94.43(17) . . . . ?
N1 La1 C16 C17 99.09(13) . . . . ?
N3 La1 C16 C17 -143.29(19) . . . . ?
N4 La1 C16 C17 -41.39(12) . . . . ?
C13 La1 C16 C17 164.94(12) . . . . ?
C12 La1 C16 C17 139.10(12) . . . . ?
C11 La1 C16 C17 112.38(12) . . . . ?
Si1 La1 C16 C17 -103.42(12) . . . . ?
Si2 La1 C16 C17 -33.0(5) . . . . ?
N2 La1 C16 C16A 53.0(3) . . . . ?
N10 La1 C16 C16A 147.0(2) . . . . ?
N1 La1 C16 C16A -19.5(3) . . . . ?
N3 La1 C16 C16A 98.1(3) . . . . ?
N4 La1 C16 C16A -160.0(3) . . . . ?
C13 La1 C16 C16A 46.4(3) . . . . ?
C12 La1 C16 C16A 20.5(3) . . . . ?
C11 La1 C16 C16A -6.2(3) . . . . ?
Si1 La1 C16 C16A 138.0(2) . . . . ?
Si2 La1 C16 C16A -151.6(3) . . . . ?
N3 C16 C17 C18 21.9(4) . . . . ?
C16A C16 C17 C18 -158.3(3) . . . . ?
La1 C16 C17 C18 57.6(2) . . . . ?
C41 N4 C18 C17 163.77(19) . . . . ?
La1 N4 C18 C17 -28.4(2) . . . . ?
C41 N4 C18 C18A -16.2(3) . . . . ?
La1 N4 C18 C18A 151.65(18) . . . . ?
C16 C17 C18 N4 -32.4(4) . . . . ?
C16 C17 C18 C18A 147.6(2) . . . . ?
C13 N2 C21 C22 55.0(3) . . . . ?
La1 N2 C21 C22 -170.86(13) . . . . ?
C13 N2 C21 C26 174.38(17) . . . . ?
La1 N2 C21 C26 -51.49(17) . . . . ?
N2 C21 C22 C23 178.52(18) . . . . ?
C26 C21 C22 C23 60.8(2) . . . . ?
C21 C22 C23 C24 -54.7(3) . . . . ?
C22 C23 C24 C25 51.5(3) . . . . ?
C23 C24 C25 C26 -53.8(3) . . . . ?
C16 N3 C26 C25 91.3(2) . . . . ?
La1 N3 C26 C25 -144.69(14) . . . . ?
C16 N3 C26 C21 -144.74(17) . . . . ?
La1 N3 C26 C21 -20.69(19) . . . . ?
C24 C25 C26 N3 -174.92(17) . . . . ?
C24 C25 C26 C21 61.0(2) . . . . ?
N2 C21 C26 N3 42.25(19) . . . . ?
C22 C21 C26 N3 167.58(15) . . . . ?
N2 C21 C26 C25 169.54(15) . . . . ?
C22 C21 C26 C25 -65.1(2) . . . . ?
C11 N1 C31 C36 122.1(2) . . . . ?
La1 N1 C31 C36 -46.9(3) . . . . ?
C11 N1 C31 C32 -61.7(2) . . . . ?
La1 N1 C31 C32 129.24(18) . . . . ?
C36 C31 C32 C33 -3.8(3) . . . . ?
N1 C31 C32 C33 -180.0(2) . . . . ?
C36 C31 C32 C32A 173.1(2) . . . . ?
N1 C31 C32 C32A -3.1(3) . . . . ?
C33 C32 C32A C32B -53.3(3) . . . . ?
C31 C32 C32A C32B 129.8(2) . . . . ?
C33 C32 C32A C32C 69.7(3) . . . . ?
C31 C32 C32A C32C -107.1(2) . . . . ?
C31 C32 C33 C34 1.4(4) . . . . ?
C32A C32 C33 C34 -175.6(3) . . . . ?
C32 C33 C34 C35 1.4(4) . . . . ?
C33 C34 C35 C36 -1.9(4) . . . . ?
C34 C35 C36 C31 -0.4(4) . . . . ?
C34 C35 C36 C36A -176.7(3) . . . . ?
C32 C31 C36 C35 3.3(3) . . . . ?
N1 C31 C36 C35 179.4(2) . . . . ?
C32 C31 C36 C36A 179.5(2) . . . . ?
N1 C31 C36 C36A -4.4(3) . . . . ?
C35 C36 C36A C36B -41.8(3) . . . . ?
C31 C36 C36A C36B 142.0(2) . . . . ?
C35 C36 C36A C36C 83.2(3) . . . . ?
C31 C36 C36A C36C -93.0(3) . . . . ?
C18 N4 C41 C46 -93.7(2) . . . . ?
La1 N4 C41 C46 102.94(18) . . . . ?
C18 N4 C41 C42 89.3(2) . . . . ?
La1 N4 C41 C42 -74.0(2) . . . . ?
C46 C41 C42 C43 -0.9(3) . . . . ?
N4 C41 C42 C43 176.03(17) . . . . ?
C46 C41 C42 C42A 179.83(19) . . . . ?
N4 C41 C42 C42A -3.2(3) . . . . ?
C43 C42 C42A C42B -59.9(3) . . . . ?
C41 C42 C42A C42B 119.4(2) . . . . ?
C43 C42 C42A C42C 62.3(3) . . . . ?
C41 C42 C42A C42C -118.4(3) . . . . ?
C41 C42 C43 C44 0.1(3) . . . . ?
C42A C42 C43 C44 179.4(2) . . . . ?
C42 C43 C44 C45 0.4(3) . . . . ?
C43 C44 C45 C46 -0.3(3) . . . . ?
C44 C45 C46 C41 -0.5(3) . . . . ?
C44 C45 C46 C46A 176.9(2) . . . . ?
C42 C41 C46 C45 1.1(3) . . . . ?
N4 C41 C46 C45 -175.97(16) . . . . ?
C42 C41 C46 C46A -176.27(18) . . . . ?
N4 C41 C46 C46A 6.7(3) . . . . ?
C45 C46 C46A C46B 37.7(3) . . . . ?
C41 C46 C46A C46B -145.01(19) . . . . ?
C45 C46 C46A C46C -85.6(3) . . . . ?
C41 C46 C46A C46C 91.7(2) . . . . ?
